data_4069192
loop_
_publ_author_name
'Li, Ling'
'Brennessel, William W.'
'Jones, William D.'

_publ_section_title
;
 C&#x2212;H Activation of Phenyl Imines and 2-Phenylpyridines with
 [Cp*MCl2]2(M = Ir, Rh): Regioselectivity, Kinetics, and Mechanism
;
_journal_issue 12
_journal_name_full Organometallics
_journal_page_first 3492
_journal_paper_doi 10.1021/om9000742
_journal_volume 28
_journal_year 2009
_chemical_formula_moiety 'C24 H27 Cl Ir N O'
_chemical_formula_sum 'C24 H27 Cl Ir N O'
_chemical_formula_weight 573.12
_chemical_name_common jonll21
_chemical_name_systematic
;
  ?
;
_space_group_IT_number 14
_symmetry_cell_setting monoclinic
_symmetry_space_group_name_Hall '-P 2yn'
_symmetry_space_group_name_H-M 'P 1 21/n 1'
_atom_sites_solution_hydrogens geom
_atom_sites_solution_primary direct
_atom_sites_solution_secondary difmap
_audit_creation_method SHELXL-97
_cell_angle_alpha 90.00
_cell_angle_beta 93.479(2)
_cell_angle_gamma 90.00
_cell_formula_units_Z 4
_cell_length_a 13.7783(16)
_cell_length_b 8.4613(10)
_cell_length_c 18.090(2)
_cell_measurement_reflns_used 3695
_cell_measurement_temperature 100.0(1)
_cell_measurement_theta_max 32.93
_cell_measurement_theta_min 2.26
_cell_volume 2105.1(4)
_computing_cell_refinement 'SAINT (Bruker, 2006)'
_computing_data_collection 'APEX2 (Bruker, 2006)'
_computing_data_reduction 'SAINT (Bruker, 2006)'
_computing_molecular_graphics 'SHELXTL (Bruker, 2000)'
_computing_publication_material 'SHELXTL (Bruker, 2000)'
_computing_structure_refinement 'SHELXL-97 (Sheldrick, 1997)'
_computing_structure_solution 'SIR97 (Altomare et al., 1999)'
_diffrn_ambient_temperature 100.0(1)
_diffrn_measured_fraction_theta_full 0.992
_diffrn_measured_fraction_theta_max 0.992
_diffrn_measurement_device_type 'Bruker SMART APEX II CCD Platform'
_diffrn_measurement_method 'area detector, \w scans per \f'
_diffrn_radiation_monochromator graphite
_diffrn_radiation_source 'fine-focus sealed tube'
_diffrn_radiation_type MoK\a
_diffrn_radiation_wavelength 0.71073
_diffrn_reflns_av_R_equivalents 0.0287
_diffrn_reflns_av_sigmaI/netI 0.0221
_diffrn_reflns_limit_h_max 20
_diffrn_reflns_limit_h_min -20
_diffrn_reflns_limit_k_max 12
_diffrn_reflns_limit_k_min -12
_diffrn_reflns_limit_l_max 26
_diffrn_reflns_limit_l_min -27
_diffrn_reflns_number 36632
_diffrn_reflns_theta_full 32.57
_diffrn_reflns_theta_max 32.57
_diffrn_reflns_theta_min 1.81
_exptl_absorpt_coefficient_mu 6.484
_exptl_absorpt_correction_T_max 0.3535
_exptl_absorpt_correction_T_min 0.2796
_exptl_absorpt_correction_type multi-scan
_exptl_absorpt_process_details 'SADABS (Sheldrick, 2007)'
_exptl_crystal_colour red-orange
_exptl_crystal_density_diffrn 1.808
_exptl_crystal_density_method 'not measured'
_exptl_crystal_description block
_exptl_crystal_F_000 1120
_exptl_crystal_size_max 0.22
_exptl_crystal_size_mid 0.22
_exptl_crystal_size_min 0.16
_refine_diff_density_max 0.936
_refine_diff_density_min -0.986
_refine_diff_density_rms 0.111
_refine_ls_extinction_method none
_refine_ls_goodness_of_fit_ref 1.051
_refine_ls_hydrogen_treatment constr
_refine_ls_matrix_type full
_refine_ls_number_parameters 259
_refine_ls_number_reflns 7599
_refine_ls_number_restraints 0
_refine_ls_restrained_S_all 1.051
_refine_ls_R_factor_all 0.0201
_refine_ls_R_factor_gt 0.0171
_refine_ls_shift/su_max 0.002
_refine_ls_shift/su_mean 0.000
_refine_ls_structure_factor_coef Fsqd
_refine_ls_weighting_details 'calc w=1/[\s^2^(Fo^2^)+(0.0144P)^2^+1.4675P] where P=(Fo^2^+2Fc^2^)/3'
_refine_ls_weighting_scheme calc
_refine_ls_wR_factor_gt 0.0378
_refine_ls_wR_factor_ref 0.0388
_reflns_number_gt 6968
_reflns_number_total 7599
_reflns_threshold_expression >2sigma(I)
_cod_data_source_file om9000742_si_002.cif
_cod_data_source_block jonll21_2a
_cod_original_cell_volume 2105.0(4)
_cod_database_code 4069192

loop_
_symmetry_equiv_pos_as_xyz
'x, y, z'
'-x+1/2, y+1/2, -z+1/2'
'-x, -y, -z'
'x-1/2, -y-1/2, z-1/2'

loop_
_atom_site_label
_atom_site_type_symbol
_atom_site_fract_x
_atom_site_fract_y
_atom_site_fract_z
_atom_site_U_iso_or_equiv
_atom_site_adp_type
_atom_site_occupancy
_atom_site_symmetry_multiplicity
_atom_site_calc_flag
_atom_site_refinement_flags
Ir1 Ir 0.243469(4) 0.234311(7) 0.948096(3) 0.01007(2) Uani 1 1 d .
Cl1 Cl 0.24991(3) 0.48225(5) 0.88370(2) 0.01713(8) Uani 1 1 d .
N1 N 0.39449(11) 0.22655(16) 0.94376(8) 0.0130(3) Uani 1 1 d .
C1 C 0.28898(12) 0.36125(19) 1.03911(9) 0.0122(3) Uani 1 1 d .
O1 O 0.21052(10) 0.63231(16) 1.17885(7) 0.0192(3) Uani 1 1 d .
C2 C 0.23245(12) 0.4518(2) 1.08434(9) 0.0138(3) Uani 1 1 d .
H2A H 0.1636 0.4495 1.0766 0.017 Uiso 1 1 calc R
C3 C 0.27513(13) 0.5460(2) 1.14094(9) 0.0146(3) Uani 1 1 d .
C4 C 0.37618(13) 0.5503(2) 1.15552(10) 0.0156(3) Uani 1 1 d .
H4A H 0.4044 0.6125 1.1949 0.019 Uiso 1 1 calc R
C5 C 0.43409(13) 0.4615(2) 1.11096(10) 0.0151(3) Uani 1 1 d .
H5A H 0.5028 0.4626 1.1198 0.018 Uiso 1 1 calc R
C6 C 0.39148(12) 0.37062(19) 1.05316(9) 0.0133(3) Uani 1 1 d .
C7 C 0.44516(12) 0.2946(2) 0.99805(10) 0.0142(3) Uani 1 1 d .
H7A H 0.5142 0.2936 1.0009 0.017 Uiso 1 1 calc R
C8 C 0.44198(12) 0.1585(2) 0.88333(10) 0.0141(3) Uani 1 1 d .
C9 C 0.51866(13) 0.0529(2) 0.89563(11) 0.0179(3) Uani 1 1 d .
H9A H 0.5408 0.0256 0.9447 0.021 Uiso 1 1 calc R
C10 C 0.56277(14) -0.0125(2) 0.83549(12) 0.0212(4) Uani 1 1 d .
H10A H 0.6145 -0.0858 0.8437 0.025 Uiso 1 1 calc R
C11 C 0.53178(14) 0.0284(2) 0.76395(11) 0.0223(4) Uani 1 1 d .
H11A H 0.5628 -0.0154 0.7232 0.027 Uiso 1 1 calc R
C12 C 0.45478(14) 0.1342(2) 0.75178(11) 0.0216(4) Uani 1 1 d .
H12A H 0.4334 0.1622 0.7026 0.026 Uiso 1 1 calc R
C13 C 0.40927(13) 0.1987(2) 0.81137(10) 0.0175(3) Uani 1 1 d .
H13A H 0.3563 0.2696 0.8031 0.021 Uiso 1 1 calc R
C14 C 0.19737(12) -0.00552(19) 0.96917(10) 0.0138(3) Uani 1 1 d .
C15 C 0.19521(12) 0.00737(19) 0.88880(10) 0.0134(3) Uani 1 1 d .
C16 C 0.12982(12) 0.12826(19) 0.86642(9) 0.0135(3) Uani 1 1 d .
C17 C 0.08901(12) 0.1945(2) 0.93240(10) 0.0147(3) Uani 1 1 d .
C18 C 0.12691(13) 0.1043(2) 0.99497(10) 0.0155(3) Uani 1 1 d .
C19 C 0.24757(15) -0.1352(2) 1.01279(11) 0.0231(4) Uani 1 1 d .
H19A H 0.2079 -0.2313 1.0089 0.035 Uiso 1 1 calc R
H19B H 0.2566 -0.1034 1.0649 0.035 Uiso 1 1 calc R
H19C H 0.3111 -0.1557 0.9932 0.035 Uiso 1 1 calc R
C20 C 0.25243(14) -0.0965(2) 0.84018(11) 0.0188(3) Uani 1 1 d .
H20A H 0.2221 -0.2011 0.8364 0.028 Uiso 1 1 calc R
H20B H 0.3191 -0.1069 0.8617 0.028 Uiso 1 1 calc R
H20C H 0.2535 -0.0493 0.7908 0.028 Uiso 1 1 calc R
C21 C 0.10477(15) 0.1830(2) 0.78889(10) 0.0204(4) Uani 1 1 d .
H21A H 0.0376 0.1530 0.7742 0.031 Uiso 1 1 calc R
H21B H 0.1489 0.1336 0.7552 0.031 Uiso 1 1 calc R
H21C H 0.1113 0.2982 0.7864 0.031 Uiso 1 1 calc R
C22 C 0.01135(14) 0.3188(2) 0.93124(12) 0.0231(4) Uani 1 1 d .
H22A H -0.0484 0.2774 0.9062 0.035 Uiso 1 1 calc R
H22B H 0.0330 0.4121 0.9047 0.035 Uiso 1 1 calc R
H22D H -0.0014 0.3483 0.9821 0.035 Uiso 1 1 calc R
C23 C 0.09569(15) 0.1156(2) 1.07252(11) 0.0238(4) Uani 1 1 d .
H23A H 0.0392 0.0472 1.0780 0.036 Uiso 1 1 calc R
H23D H 0.0782 0.2252 1.0832 0.036 Uiso 1 1 calc R
H23B H 0.1491 0.0819 1.1072 0.036 Uiso 1 1 calc R
C24 C 0.24750(16) 0.7361(2) 1.23574(12) 0.0250(4) Uani 1 1 d .
H24D H 0.1933 0.7901 1.2578 0.037 Uiso 1 1 calc R
H24A H 0.2903 0.8145 1.2146 0.037 Uiso 1 1 calc R
H24B H 0.2844 0.6751 1.2740 0.037 Uiso 1 1 calc R

loop_
_atom_site_aniso_label
_atom_site_aniso_U_11
_atom_site_aniso_U_22
_atom_site_aniso_U_33
_atom_site_aniso_U_23
_atom_site_aniso_U_13
_atom_site_aniso_U_12
Ir1 0.00982(3) 0.00810(3) 0.01215(3) -0.00006(2) -0.00045(2) -0.00100(2)
Cl1 0.0224(2) 0.01058(16) 0.01829(19) 0.00260(14) 0.00000(15) -0.00021(14)
N1 0.0120(6) 0.0108(6) 0.0163(7) 0.0004(5) 0.0009(5) -0.0002(5)
C1 0.0132(7) 0.0094(6) 0.0137(7) 0.0027(5) -0.0003(6) -0.0022(5)
O1 0.0178(6) 0.0218(6) 0.0184(6) -0.0079(5) 0.0041(5) -0.0041(5)
C2 0.0124(7) 0.0134(7) 0.0156(8) 0.0000(6) 0.0006(6) -0.0017(6)
C3 0.0182(8) 0.0130(7) 0.0128(7) -0.0004(6) 0.0032(6) -0.0036(6)
C4 0.0178(8) 0.0157(7) 0.0130(7) -0.0004(6) -0.0012(6) -0.0047(6)
C5 0.0135(7) 0.0162(7) 0.0152(8) 0.0014(6) -0.0025(6) -0.0043(6)
C6 0.0128(7) 0.0117(7) 0.0151(8) 0.0019(6) -0.0010(6) -0.0020(5)
C7 0.0115(7) 0.0122(7) 0.0186(8) 0.0018(6) -0.0006(6) -0.0006(6)
C8 0.0123(7) 0.0126(7) 0.0176(8) -0.0021(6) 0.0026(6) -0.0024(6)
C9 0.0154(8) 0.0152(8) 0.0233(9) 0.0014(6) 0.0034(7) 0.0004(6)
C10 0.0154(8) 0.0175(8) 0.0314(10) -0.0025(7) 0.0062(7) 0.0018(6)
C11 0.0168(8) 0.0238(9) 0.0268(10) -0.0105(7) 0.0064(7) -0.0043(7)
C12 0.0181(9) 0.0279(10) 0.0188(9) -0.0069(7) 0.0012(7) -0.0032(7)
C13 0.0144(8) 0.0182(8) 0.0200(8) -0.0041(6) 0.0013(6) -0.0005(6)
C14 0.0134(7) 0.0110(7) 0.0167(8) 0.0018(6) -0.0018(6) -0.0041(6)
C15 0.0140(7) 0.0088(6) 0.0173(8) -0.0010(6) -0.0005(6) -0.0030(5)
C16 0.0126(7) 0.0118(7) 0.0157(8) -0.0011(6) -0.0027(6) -0.0015(5)
C17 0.0100(7) 0.0138(7) 0.0201(8) -0.0026(6) -0.0002(6) -0.0015(6)
C18 0.0146(8) 0.0147(7) 0.0173(8) -0.0014(6) 0.0018(6) -0.0061(6)
C19 0.0278(10) 0.0160(8) 0.0246(10) 0.0065(7) -0.0062(8) -0.0023(7)
C20 0.0198(9) 0.0123(7) 0.0241(9) -0.0047(6) 0.0012(7) -0.0001(6)
C21 0.0230(9) 0.0194(8) 0.0181(8) 0.0011(7) -0.0044(7) -0.0010(7)
C22 0.0153(8) 0.0189(8) 0.0347(11) -0.0068(8) -0.0016(7) 0.0040(7)
C23 0.0277(10) 0.0253(9) 0.0189(9) -0.0033(7) 0.0057(7) -0.0120(8)
C24 0.0259(10) 0.0262(10) 0.0231(10) -0.0126(7) 0.0042(8) -0.0068(8)

loop_
_atom_type_symbol
_atom_type_description
_atom_type_scat_dispersion_real
_atom_type_scat_dispersion_imag
_atom_type_scat_source
C C 0.0033 0.0016 'International Tables Vol C Tables 4.2.6.8 and 6.1.1.4'
H H 0.0000 0.0000 'International Tables Vol C Tables 4.2.6.8 and 6.1.1.4'
N N 0.0061 0.0033 'International Tables Vol C Tables 4.2.6.8 and 6.1.1.4'
O O 0.0106 0.0060 'International Tables Vol C Tables 4.2.6.8 and 6.1.1.4'
Cl Cl 0.1484 0.1585 'International Tables Vol C Tables 4.2.6.8 and 6.1.1.4'
Ir Ir -1.4442 7.9887 'International Tables Vol C Tables 4.2.6.8 and 6.1.1.4'

loop_
_geom_angle_atom_site_label_1
_geom_angle_atom_site_label_2
_geom_angle_atom_site_label_3
_geom_angle
C1 Ir1 N1 77.76(6)
C1 Ir1 C17 116.28(7)
N1 Ir1 C17 165.44(6)
C1 Ir1 C18 98.69(7)
N1 Ir1 C18 139.86(6)
C17 Ir1 C18 38.87(7)
C1 Ir1 C14 115.57(6)
N1 Ir1 C14 106.29(6)
C17 Ir1 C14 65.13(7)
C18 Ir1 C14 38.92(7)
C1 Ir1 C16 154.45(6)
N1 Ir1 C16 127.76(6)
C17 Ir1 C16 38.44(6)
C18 Ir1 C16 63.58(6)
C14 Ir1 C16 63.04(6)
C1 Ir1 C15 153.29(6)
N1 Ir1 C15 102.63(6)
C17 Ir1 C15 63.19(6)
C18 Ir1 C15 63.48(6)
C14 Ir1 C15 38.14(6)
C16 Ir1 C15 36.00(6)
C1 Ir1 Cl1 84.99(5)
N1 Ir1 Cl1 86.74(4)
C17 Ir1 Cl1 97.92(5)
C18 Ir1 Cl1 133.17(5)
C14 Ir1 Cl1 157.27(5)
C16 Ir1 Cl1 94.23(4)
C15 Ir1 Cl1 121.71(5)
C7 N1 C8 120.34(15)
C7 N1 Ir1 116.55(12)
C8 N1 Ir1 123.04(11)
C2 C1 C6 116.69(15)
C2 C1 Ir1 127.61(13)
C6 C1 Ir1 115.37(12)
C3 O1 C24 118.47(15)
C1 C2 C3 121.20(16)
C1 C2 H2A 119.4
C3 C2 H2A 119.4
O1 C3 C2 114.45(15)
O1 C3 C4 124.12(15)
C2 C3 C4 121.43(16)
C5 C4 C3 118.41(16)
C5 C4 H4A 120.8
C3 C4 H4A 120.8
C4 C5 C6 120.11(16)
C4 C5 H5A 119.9
C6 C5 H5A 119.9
C5 C6 C1 122.12(16)
C5 C6 C7 123.89(16)
C1 C6 C7 113.61(15)
N1 C7 C6 116.61(15)
N1 C7 H7A 121.7
C6 C7 H7A 121.7
C9 C8 C13 120.36(16)
C9 C8 N1 121.00(16)
C13 C8 N1 118.64(15)
C8 C9 C10 119.57(18)
C8 C9 H9A 120.2
C10 C9 H9A 120.2
C11 C10 C9 120.48(18)
C11 C10 H10A 119.8
C9 C10 H10A 119.8
C10 C11 C12 119.82(18)
C10 C11 H11A 120.1
C12 C11 H11A 120.1
C13 C12 C11 120.24(19)
C13 C12 H12A 119.9
C11 C12 H12A 119.9
C12 C13 C8 119.51(17)
C12 C13 H13A 120.2
C8 C13 H13A 120.2
C18 C14 C15 107.54(14)
C18 C14 C19 126.92(17)
C15 C14 C19 124.21(16)
C18 C14 Ir1 70.34(9)
C15 C14 Ir1 75.09(9)
C19 C14 Ir1 130.42(12)
C16 C15 C14 108.41(15)
C16 C15 C20 127.41(16)
C14 C15 C20 124.17(15)
C16 C15 Ir1 71.71(9)
C14 C15 Ir1 66.77(9)
C20 C15 Ir1 128.37(12)
C15 C16 C17 108.38(15)
C15 C16 C21 127.01(16)
C17 C16 C21 124.62(16)
C15 C16 Ir1 72.29(9)
C17 C16 Ir1 66.52(9)
C21 C16 Ir1 126.72(12)
C18 C17 C16 107.48(15)
C18 C17 C22 127.47(17)
C16 C17 C22 124.55(16)
C18 C17 Ir1 70.76(9)
C16 C17 Ir1 75.04(9)
C22 C17 Ir1 126.14(13)
C17 C18 C14 107.87(15)
C17 C18 C23 126.43(17)
C14 C18 C23 125.63(17)
C17 C18 Ir1 70.37(10)
C14 C18 Ir1 70.74(9)
C23 C18 Ir1 126.76(12)
C14 C19 H19A 109.5
C14 C19 H19B 109.5
H19A C19 H19B 109.5
C14 C19 H19C 109.5
H19A C19 H19C 109.5
H19B C19 H19C 109.5
C15 C20 H20A 109.5
C15 C20 H20B 109.5
H20A C20 H20B 109.5
C15 C20 H20C 109.5
H20A C20 H20C 109.5
H20B C20 H20C 109.5
C16 C21 H21A 109.5
C16 C21 H21B 109.5
H21A C21 H21B 109.5
C16 C21 H21C 109.5
H21A C21 H21C 109.5
H21B C21 H21C 109.5
C17 C22 H22A 109.5
C17 C22 H22B 109.5
H22A C22 H22B 109.5
C17 C22 H22D 109.5
H22A C22 H22D 109.5
H22B C22 H22D 109.5
C18 C23 H23A 109.5
C18 C23 H23D 109.5
H23A C23 H23D 109.5
C18 C23 H23B 109.5
H23A C23 H23B 109.5
H23D C23 H23B 109.5
O1 C24 H24D 109.5
O1 C24 H24A 109.5
H24D C24 H24A 109.5
O1 C24 H24B 109.5
H24D C24 H24B 109.5
H24A C24 H24B 109.5

loop_
_geom_bond_atom_site_label_1
_geom_bond_atom_site_label_2
_geom_bond_distance
Ir1 C1 2.0328(17)
Ir1 N1 2.0881(15)
Ir1 C17 2.1564(17)
Ir1 C18 2.1617(17)
Ir1 C14 2.1670(16)
Ir1 C16 2.2715(16)
Ir1 C15 2.2789(16)
Ir1 Cl1 2.4038(5)
N1 C7 1.304(2)
N1 C8 1.429(2)
C1 C2 1.393(2)
C1 C6 1.422(2)
O1 C3 1.368(2)
O1 C24 1.423(2)
C2 C3 1.399(2)
C2 H2A 0.9500
C3 C4 1.402(2)
C4 C5 1.389(3)
C4 H4A 0.9500
C5 C6 1.398(2)
C5 H5A 0.9500
C6 C7 1.430(2)
C7 H7A 0.9500
C8 C9 1.391(2)
C8 C13 1.394(3)
C9 C10 1.393(3)
C9 H9A 0.9500
C10 C11 1.382(3)
C10 H10A 0.9500
C11 C12 1.395(3)
C11 H11A 0.9500
C12 C13 1.391(3)
C12 H12A 0.9500
C13 H13A 0.9500
C14 C18 1.442(2)
C14 C15 1.457(2)
C14 C19 1.496(2)
C15 C16 1.406(2)
C15 C20 1.500(2)
C16 C17 1.462(2)
C16 C21 1.497(2)
C17 C18 1.437(3)
C17 C22 1.500(2)
C18 C23 1.495(3)
C19 H19A 0.9800
C19 H19B 0.9800
C19 H19C 0.9800
C20 H20A 0.9800
C20 H20B 0.9800
C20 H20C 0.9800
C21 H21A 0.9800
C21 H21B 0.9800
C21 H21C 0.9800
C22 H22A 0.9800
C22 H22B 0.9800
C22 H22D 0.9800
C23 H23A 0.9800
C23 H23D 0.9800
C23 H23B 0.9800
C24 H24D 0.9800
C24 H24A 0.9800
C24 H24B 0.9800

loop_
_geom_torsion_atom_site_label_1
_geom_torsion_atom_site_label_2
_geom_torsion_atom_site_label_3
_geom_torsion_atom_site_label_4
_geom_torsion
C1 Ir1 N1 C7 2.59(12)
C17 Ir1 N1 C7 -162.6(2)
C18 Ir1 N1 C7 -86.41(15)
C14 Ir1 N1 C7 -110.78(13)
C16 Ir1 N1 C7 -179.00(11)
C15 Ir1 N1 C7 -150.05(12)
Cl1 Ir1 N1 C7 88.17(12)
C1 Ir1 N1 C8 -174.20(14)
C17 Ir1 N1 C8 20.6(3)
C18 Ir1 N1 C8 96.81(15)
C14 Ir1 N1 C8 72.43(14)
C16 Ir1 N1 C8 4.21(16)
C15 Ir1 N1 C8 33.16(14)
Cl1 Ir1 N1 C8 -88.62(12)
N1 Ir1 C1 C2 170.19(16)
C17 Ir1 C1 C2 -13.91(17)
C18 Ir1 C1 C2 -50.50(16)
C14 Ir1 C1 C2 -87.43(16)
C16 Ir1 C1 C2 -6.9(2)
C15 Ir1 C1 C2 -95.98(19)
Cl1 Ir1 C1 C2 82.45(15)
N1 Ir1 C1 C6 -2.89(12)
C17 Ir1 C1 C6 173.00(11)
C18 Ir1 C1 C6 136.42(12)
C14 Ir1 C1 C6 99.49(13)
C16 Ir1 C1 C6 -179.97(12)
C15 Ir1 C1 C6 90.94(18)
Cl1 Ir1 C1 C6 -90.63(12)
C6 C1 C2 C3 -0.4(2)
Ir1 C1 C2 C3 -173.43(12)
C24 O1 C3 C2 -177.78(16)
C24 O1 C3 C4 1.4(3)
C1 C2 C3 O1 177.75(15)
C1 C2 C3 C4 -1.5(3)
O1 C3 C4 C5 -177.45(16)
C2 C3 C4 C5 1.7(3)
C3 C4 C5 C6 0.0(3)
C4 C5 C6 C1 -1.9(3)
C4 C5 C6 C7 170.43(16)
C2 C1 C6 C5 2.1(2)
Ir1 C1 C6 C5 176.01(13)
C2 C1 C6 C7 -170.96(15)
Ir1 C1 C6 C7 2.91(18)
C8 N1 C7 C6 175.10(15)
Ir1 N1 C7 C6 -1.8(2)
C5 C6 C7 N1 -173.67(16)
C1 C6 C7 N1 -0.7(2)
C7 N1 C8 C9 51.2(2)
Ir1 N1 C8 C9 -132.14(14)
C7 N1 C8 C13 -129.51(18)
Ir1 N1 C8 C13 47.2(2)
C13 C8 C9 C10 0.1(3)
N1 C8 C9 C10 179.37(16)
C8 C9 C10 C11 0.9(3)
C9 C10 C11 C12 -1.0(3)
C10 C11 C12 C13 0.1(3)
C11 C12 C13 C8 0.8(3)
C9 C8 C13 C12 -0.9(3)
N1 C8 C13 C12 179.76(16)
C1 Ir1 C14 C18 70.98(11)
N1 Ir1 C14 C18 154.95(10)
C17 Ir1 C14 C18 -37.63(10)
C16 Ir1 C14 C18 -80.51(11)
C15 Ir1 C14 C18 -115.24(14)
Cl1 Ir1 C14 C18 -82.09(16)
C1 Ir1 C14 C15 -173.79(9)
N1 Ir1 C14 C15 -89.82(10)
C17 Ir1 C14 C15 77.60(10)
C18 Ir1 C14 C15 115.24(14)
C16 Ir1 C14 C15 34.73(9)
Cl1 Ir1 C14 C15 33.15(18)
C1 Ir1 C14 C19 -51.28(19)
N1 Ir1 C14 C19 32.69(18)
C17 Ir1 C14 C19 -159.89(19)
C18 Ir1 C14 C19 -122.3(2)
C16 Ir1 C14 C19 157.23(19)
C15 Ir1 C14 C19 122.5(2)
Cl1 Ir1 C14 C19 155.65(13)
C18 C14 C15 C16 3.49(18)
C19 C14 C15 C16 171.11(16)
Ir1 C14 C15 C16 -59.81(12)
C18 C14 C15 C20 -175.02(15)
C19 C14 C15 C20 -7.4(3)
Ir1 C14 C15 C20 121.68(16)
C18 C14 C15 Ir1 63.30(11)
C19 C14 C15 Ir1 -129.08(17)
C1 Ir1 C15 C16 132.80(14)
N1 Ir1 C15 C16 -139.37(10)
C17 Ir1 C15 C16 37.11(10)
C18 Ir1 C15 C16 80.83(11)
C14 Ir1 C15 C16 120.25(14)
Cl1 Ir1 C15 C16 -45.37(11)
C1 Ir1 C15 C14 12.55(19)
N1 Ir1 C15 C14 100.37(10)
C17 Ir1 C15 C14 -83.14(11)
C18 Ir1 C15 C14 -39.42(10)
C16 Ir1 C15 C14 -120.25(15)
Cl1 Ir1 C15 C14 -165.62(8)
C1 Ir1 C15 C20 -103.53(19)
N1 Ir1 C15 C20 -15.71(16)
C17 Ir1 C15 C20 160.78(18)
C18 Ir1 C15 C20 -155.50(18)
C14 Ir1 C15 C20 -116.08(19)
C16 Ir1 C15 C20 123.7(2)
Cl1 Ir1 C15 C20 78.30(16)
C14 C15 C16 C17 -0.07(18)
C20 C15 C16 C17 178.38(16)
Ir1 C15 C16 C17 -56.85(11)
C14 C15 C16 C21 179.81(16)
C20 C15 C16 C21 -1.7(3)
Ir1 C15 C16 C21 123.04(18)
C14 C15 C16 Ir1 56.78(11)
C20 C15 C16 Ir1 -124.77(17)
C1 Ir1 C16 C15 -130.14(14)
N1 Ir1 C16 C15 53.47(12)
C17 Ir1 C16 C15 -119.97(14)
C18 Ir1 C16 C15 -80.54(11)
C14 Ir1 C16 C15 -36.76(10)
Cl1 Ir1 C16 C15 142.62(9)
C1 Ir1 C16 C17 -10.16(19)
N1 Ir1 C16 C17 173.45(9)
C18 Ir1 C16 C17 39.43(10)
C14 Ir1 C16 C17 83.21(11)
C15 Ir1 C16 C17 119.97(14)
Cl1 Ir1 C16 C17 -97.41(9)
C1 Ir1 C16 C21 106.50(19)
N1 Ir1 C16 C21 -69.89(17)
C17 Ir1 C16 C21 116.66(19)
C18 Ir1 C16 C21 156.09(17)
C14 Ir1 C16 C21 -160.13(17)
C15 Ir1 C16 C21 -123.4(2)
Cl1 Ir1 C16 C21 19.25(15)
C15 C16 C17 C18 -3.38(19)
C21 C16 C17 C18 176.73(16)
Ir1 C16 C17 C18 -63.79(11)
C15 C16 C17 C22 -175.73(16)
C21 C16 C17 C22 4.4(3)
Ir1 C16 C17 C22 123.86(18)
C15 C16 C17 Ir1 60.41(12)
C21 C16 C17 Ir1 -119.48(16)
C1 Ir1 C17 C18 -69.87(11)
N1 Ir1 C17 C18 94.0(3)
C14 Ir1 C17 C18 37.68(10)
C16 Ir1 C17 C18 115.00(14)
C15 Ir1 C17 C18 80.21(11)
Cl1 Ir1 C17 C18 -158.18(9)
C1 Ir1 C17 C16 175.13(9)
N1 Ir1 C17 C16 -21.0(3)
C18 Ir1 C17 C16 -115.00(14)
C14 Ir1 C17 C16 -77.32(10)
C15 Ir1 C17 C16 -34.79(9)
Cl1 Ir1 C17 C16 86.83(9)
C1 Ir1 C17 C22 53.01(18)
N1 Ir1 C17 C22 -143.2(2)
C18 Ir1 C17 C22 122.9(2)
C14 Ir1 C17 C22 160.56(18)
C16 Ir1 C17 C22 -122.1(2)
C15 Ir1 C17 C22 -156.91(18)
Cl1 Ir1 C17 C22 -35.29(16)
C16 C17 C18 C14 5.52(18)
C22 C17 C18 C14 177.58(17)
Ir1 C17 C18 C14 -61.12(11)
C16 C17 C18 C23 -171.59(16)
C22 C17 C18 C23 0.5(3)
Ir1 C17 C18 C23 121.77(17)
C16 C17 C18 Ir1 66.64(11)
C22 C17 C18 Ir1 -121.30(18)
C15 C14 C18 C17 -5.57(18)
C19 C14 C18 C17 -172.76(16)
Ir1 C14 C18 C17 60.88(11)
C15 C14 C18 C23 171.57(16)
C19 C14 C18 C23 4.4(3)
Ir1 C14 C18 C23 -121.98(17)
C15 C14 C18 Ir1 -66.45(11)
C19 C14 C18 Ir1 126.36(17)
C1 Ir1 C18 C17 121.60(10)
N1 Ir1 C18 C17 -157.11(10)
C14 Ir1 C18 C17 -118.02(14)
C16 Ir1 C18 C17 -38.99(10)
C15 Ir1 C18 C17 -79.38(10)
Cl1 Ir1 C18 C17 30.32(12)
C1 Ir1 C18 C14 -120.38(10)
N1 Ir1 C18 C14 -39.09(14)
C17 Ir1 C18 C14 118.02(14)
C16 Ir1 C18 C14 79.03(10)
C15 Ir1 C18 C14 38.64(9)
Cl1 Ir1 C18 C14 148.34(8)
C1 Ir1 C18 C23 0.24(18)
N1 Ir1 C18 C23 81.53(19)
C17 Ir1 C18 C23 -121.4(2)
C14 Ir1 C18 C23 120.6(2)
C16 Ir1 C18 C23 -160.35(19)
C15 Ir1 C18 C23 159.25(19)
Cl1 Ir1 C18 C23 -91.04(17)
